data_2228408
loop_
_publ_author_name
'Ni, Lei'
'Zhao, Ji-Li'
'Wei, Hong'

_publ_section_title
;
 Aqua(4-nitrophthalato-\k<i>O</i>^1^)bis[2-(1<i>H</i>-pyrazol-3-yl-\k<i>N</i>^2^)pyridine-\k<i>N</i>]manganese(II)
 hemihydrate
;
_journal_coeditor_code IM2225
_journal_issue 12
_journal_name_full 'Acta Crystallographica Section E'
_journal_page_first m1550
_journal_paper_doi 10.1107/S1600536810045952
_journal_volume 66
_journal_year 2010
_chemical_formula_iupac '[Mn (C8 H3 N O6) (C8 H7 N3)2 (H2 O)], 0.5H2 O'
_chemical_formula_moiety 'C24 H19 Mn N7 O7, 0.5(H2 O)'
_chemical_formula_sum 'C24 H20 Mn N7 O7.5'
_chemical_formula_weight 581.41
_chemical_name_systematic
;
Aqua(4-nitrophthalato-\k<i>O</i>^1^)bis[2-(1<i>H</i>-pyrazol-3-yl-
\k<i>N</i>^2^)pyridine-\k<i>N</i>]manganese(II) hemihydrate
;
_space_group_IT_number 2
_symmetry_cell_setting triclinic
_symmetry_space_group_name_Hall '-P 1'
_symmetry_space_group_name_H-M 'P -1'
_atom_sites_solution_hydrogens geom
_atom_sites_solution_primary direct
_atom_sites_solution_secondary difmap
_audit_creation_method SHELXL-97
_cell_angle_alpha 96.275(2)
_cell_angle_beta 112.485(2)
_cell_angle_gamma 96.902(2)
_cell_formula_units_Z 2
_cell_length_a 10.5996(7)
_cell_length_b 11.2654(7)
_cell_length_c 11.9493(7)
_cell_measurement_reflns_used 4492
_cell_measurement_temperature 294(2)
_cell_measurement_theta_max 25.00
_cell_measurement_theta_min 1.85
_cell_volume 1289.94(14)
_computing_cell_refinement 'SAINT-Plus (Bruker, 2001)'
_computing_data_collection 'APEX2 (Bruker, 2004)'
_computing_data_reduction 'SAINT-Plus (Bruker, 2001)'
_computing_molecular_graphics 'SHELXTL (Sheldrick, 2008)'
_computing_publication_material 'SHELXTL (Sheldrick, 2008)'
_computing_structure_refinement 'SHELXL97 (Sheldrick, 2008)'
_computing_structure_solution 'SHELXS97 (Sheldrick, 2008)'
_diffrn_ambient_temperature 294(2)
_diffrn_measured_fraction_theta_full 0.988
_diffrn_measured_fraction_theta_max 0.988
_diffrn_measurement_device_type 'Bruker APEXII CCD'
_diffrn_measurement_method 'phi and omega scans'
_diffrn_radiation_monochromator graphite
_diffrn_radiation_source 'fine-focus sealed tube'
_diffrn_radiation_type MoK\a
_diffrn_radiation_wavelength 0.71073
_diffrn_reflns_av_R_equivalents 0.0160
_diffrn_reflns_av_sigmaI/netI 0.0174
_diffrn_reflns_limit_h_max 12
_diffrn_reflns_limit_h_min -12
_diffrn_reflns_limit_k_max 12
_diffrn_reflns_limit_k_min -13
_diffrn_reflns_limit_l_max 14
_diffrn_reflns_limit_l_min -14
_diffrn_reflns_number 13775
_diffrn_reflns_theta_full 25.00
_diffrn_reflns_theta_max 25.00
_diffrn_reflns_theta_min 1.85
_diffrn_standards_number 0
_exptl_absorpt_coefficient_mu 0.572
_exptl_absorpt_correction_T_max 0.9557
_exptl_absorpt_correction_T_min 0.9345
_exptl_absorpt_correction_type multi-scan
_exptl_absorpt_process_details '(SADABS; Bruker, 2001)'
_exptl_crystal_colour pink
_exptl_crystal_density_diffrn 1.497
_exptl_crystal_density_method 'not measured'
_exptl_crystal_description block
_exptl_crystal_F_000 594
_exptl_crystal_size_max 0.12
_exptl_crystal_size_mid 0.10
_exptl_crystal_size_min 0.08
_refine_diff_density_max 0.674
_refine_diff_density_min -0.555
_refine_ls_extinction_method none
_refine_ls_goodness_of_fit_ref 0.999
_refine_ls_hydrogen_treatment mixed
_refine_ls_matrix_type full
_refine_ls_number_parameters 364
_refine_ls_number_reflns 4492
_refine_ls_number_restraints 3
_refine_ls_restrained_S_all 0.999
_refine_ls_R_factor_all 0.0416
_refine_ls_R_factor_gt 0.0376
_refine_ls_shift/su_max 0.001
_refine_ls_shift/su_mean 0.000
_refine_ls_structure_factor_coef Fsqd
_refine_ls_weighting_details 'calc w=1/[\s^2^(Fo^2^)+(0.0650P)^2^+0.6953P] where P=(Fo^2^+2Fc^2^)/3'
_refine_ls_weighting_scheme calc
_refine_ls_wR_factor_gt 0.1023
_refine_ls_wR_factor_ref 0.1074
_reflns_number_gt 4112
_reflns_number_total 4492
_reflns_threshold_expression I>2\s(I)
_cod_data_source_file im2225.cif
_cod_data_source_block I
_cod_original_formula_sum 'C24 H20 Mn1 N7 O7.5'
_cod_database_code 2228408
_cod_database_fobs_code 2228408

loop_
_symmetry_equiv_pos_as_xyz
'x, y, z'
'-x, -y, -z'

loop_
_atom_site_type_symbol
_atom_site_label
_atom_site_fract_x
_atom_site_fract_y
_atom_site_fract_z
_atom_site_U_iso_or_equiv
_atom_site_adp_type
_atom_site_calc_flag
_atom_site_refinement_flags
_atom_site_occupancy
_atom_site_disorder_assembly
_atom_site_disorder_group
C C1 0.7173(4) 0.2731(3) 0.9226(3) 0.0712(8) Uani d . 1 . .
H H1 0.6343 0.2568 0.9323 0.085 Uiso calc R 1 . .
C C2 0.8448(4) 0.3131(3) 1.0143(3) 0.0697(8) Uani d . 1 . .
H H2 0.8668 0.3294 1.0983 0.084 Uiso calc R 1 . .
C C3 0.9359(3) 0.3247(2) 0.9554(2) 0.0518(6) Uani d . 1 . .
C C4 1.0853(3) 0.3638(2) 1.0005(2) 0.0537(6) Uani d . 1 . .
C C5 1.1703(4) 0.4045(3) 1.1239(2) 0.0695(8) Uani d . 1 . .
H H5 1.1328 0.4073 1.1828 0.083 Uiso calc R 1 . .
C C6 1.3098(4) 0.4403(3) 1.1578(3) 0.0831(10) Uani d . 1 . .
H H6 1.3680 0.4673 1.2401 0.100 Uiso calc R 1 . .
C C7 1.3632(4) 0.4362(3) 1.0692(3) 0.0802(9) Uani d . 1 . .
H H7 1.4576 0.4607 1.0903 0.096 Uiso calc R 1 . .
C C8 1.2730(3) 0.3948(3) 0.9483(3) 0.0670(7) Uani d . 1 . .
H H8 1.3090 0.3916 0.8884 0.080 Uiso calc R 1 . .
C C9 1.3004(3) 0.2422(3) 0.5695(3) 0.0635(7) Uani d . 1 . .
H H9 1.3674 0.2662 0.5403 0.076 Uiso calc R 1 . .
C C10 1.2660(3) 0.1287(3) 0.5905(3) 0.0611(7) Uani d . 1 . .
H H10 1.3037 0.0604 0.5786 0.073 Uiso calc R 1 . .
C C11 1.1618(2) 0.13717(19) 0.63382(19) 0.0406(4) Uani d . 1 . .
C C12 1.0839(2) 0.04615(18) 0.67283(18) 0.0404(4) Uani d . 1 . .
C C13 1.0928(3) -0.0766(2) 0.6586(2) 0.0526(6) Uani d . 1 . .
H H13 1.1490 -0.1049 0.6217 0.063 Uiso calc R 1 . .
C C14 1.0177(3) -0.1549(2) 0.6995(3) 0.0663(7) Uani d . 1 . .
H H14 1.0218 -0.2372 0.6906 0.080 Uiso calc R 1 . .
C C15 0.9309(3) 0.0111(2) 0.7633(3) 0.0688(8) Uani d . 1 . .
H H15 0.8747 0.0405 0.7995 0.083 Uiso calc R 1 . .
C C16 0.9367(4) -0.1107(3) 0.7536(3) 0.0761(8) Uani d . 1 . .
H H16 0.8861 -0.1620 0.7834 0.091 Uiso calc R 1 . .
C C17 0.6605(2) 0.2144(2) 0.5118(2) 0.0513(6) Uani d . 1 . .
C C18 0.5813(2) 0.1929(2) 0.3746(2) 0.0427(5) Uani d . 1 . .
C C19 0.4714(3) 0.0954(2) 0.3232(2) 0.0572(6) Uani d . 1 . .
H H19 0.4438 0.0523 0.3746 0.069 Uiso calc R 1 . .
C C20 0.4030(3) 0.0616(2) 0.1979(3) 0.0619(7) Uani d . 1 . .
H H20 0.3294 -0.0034 0.1639 0.074 Uiso calc R 1 . .
C C21 0.4462(2) 0.1264(2) 0.1246(2) 0.0545(6) Uani d . 1 . .
C C22 0.5544(2) 0.2235(2) 0.1721(2) 0.0479(5) Uani d . 1 . .
H H22 0.5820 0.2648 0.1197 0.058 Uiso calc R 1 . .
C C23 0.6216(2) 0.25915(18) 0.29779(19) 0.0400(4) Uani d . 1 . .
C C24 0.7320(2) 0.3719(2) 0.3445(2) 0.0462(5) Uani d . 1 . .
Mn Mn1 0.97367(3) 0.28597(3) 0.71009(3) 0.03701(12) Uani d . 1 . .
N N1 0.7320(2) 0.26121(19) 0.8159(2) 0.0564(5) Uani d . 1 . .
H H1A 0.6650 0.2366 0.7450 0.068 Uiso calc R 1 . .
N N2 0.8652(2) 0.29291(17) 0.83442(17) 0.0485(4) Uani d . 1 . .
N N3 1.1369(2) 0.35929(18) 0.91298(18) 0.0528(5) Uani d . 1 . .
N N4 1.22077(19) 0.31285(17) 0.59823(18) 0.0474(4) Uani d . 1 . .
H H4 1.2240 0.3884 0.5919 0.057 Uiso calc R 1 . .
N N5 1.13476(17) 0.25018(15) 0.63847(16) 0.0393(4) Uani d . 1 . .
N N6 1.0021(2) 0.08928(16) 0.72337(18) 0.0467(4) Uani d . 1 . .
N N7 0.3749(3) 0.0899(3) -0.0097(2) 0.0805(7) Uani d . 1 . .
O O1 0.5935(2) 0.2119(4) 0.5746(2) 0.1504(16) Uani d . 1 . .
O O2 0.78795(15) 0.22449(14) 0.54996(14) 0.0475(4) Uani d . 1 . .
O O3 0.7370(2) 0.44475(15) 0.43391(16) 0.0596(4) Uani d . 1 . .
O O4 0.8061(2) 0.38723(19) 0.2870(2) 0.0791(6) Uani d . 1 . .
O O5 0.4122(3) 0.1463(3) -0.0749(2) 0.1086(9) Uani d . 1 . .
O O6 0.2814(4) 0.0044(3) -0.0487(3) 0.1654(18) Uani d . 1 . .
O O1W 0.96188(16) 0.46463(14) 0.66095(15) 0.0479(4) Uani d D 1 . .
O O2W 0.5000 0.5000 0.5000 0.208(3) Uani d S 1 . .
H H1W 0.9011(17) 0.454(3) 0.5913(10) 0.080 Uiso d D 1 . .
H H2W 1.0347(14) 0.507(2) 0.670(2) 0.080 Uiso d D 1 . .

loop_
_atom_site_aniso_label
_atom_site_aniso_U_11
_atom_site_aniso_U_22
_atom_site_aniso_U_33
_atom_site_aniso_U_12
_atom_site_aniso_U_13
_atom_site_aniso_U_23
C1 0.097(2) 0.0723(18) 0.0770(19) 0.0202(16) 0.0667(19) 0.0216(15)
C2 0.109(2) 0.0717(18) 0.0557(16) 0.0283(17) 0.0556(18) 0.0216(13)
C3 0.0855(18) 0.0398(11) 0.0455(12) 0.0208(11) 0.0388(12) 0.0118(9)
C4 0.0838(18) 0.0380(12) 0.0446(12) 0.0213(11) 0.0277(12) 0.0100(9)
C5 0.106(2) 0.0573(16) 0.0450(14) 0.0253(15) 0.0264(15) 0.0096(12)
C6 0.104(3) 0.0694(19) 0.0505(16) 0.0196(18) 0.0035(17) 0.0064(14)
C7 0.073(2) 0.076(2) 0.0705(19) 0.0113(16) 0.0083(16) 0.0066(15)
C8 0.0655(17) 0.0692(17) 0.0592(16) 0.0113(14) 0.0192(13) 0.0037(13)
C9 0.0590(15) 0.0756(18) 0.0797(18) 0.0222(13) 0.0481(14) 0.0230(14)
C10 0.0679(16) 0.0625(16) 0.0775(17) 0.0340(13) 0.0465(14) 0.0217(13)
C11 0.0430(11) 0.0413(11) 0.0400(11) 0.0145(9) 0.0174(9) 0.0070(8)
C12 0.0442(11) 0.0390(11) 0.0347(10) 0.0117(9) 0.0112(9) 0.0057(8)
C13 0.0630(14) 0.0435(12) 0.0492(13) 0.0197(11) 0.0175(11) 0.0072(10)
C14 0.0842(19) 0.0372(13) 0.0728(17) 0.0156(12) 0.0235(15) 0.0146(12)
C15 0.0821(19) 0.0506(14) 0.101(2) 0.0164(13) 0.0608(17) 0.0260(14)
C16 0.092(2) 0.0478(15) 0.105(2) 0.0101(14) 0.0540(19) 0.0311(15)
C17 0.0418(12) 0.0668(15) 0.0513(13) 0.0064(10) 0.0257(10) 0.0111(11)
C18 0.0337(10) 0.0464(12) 0.0515(12) 0.0080(9) 0.0206(9) 0.0084(9)
C19 0.0470(13) 0.0583(14) 0.0676(16) -0.0026(11) 0.0259(12) 0.0176(12)
C20 0.0428(13) 0.0561(15) 0.0722(17) -0.0106(11) 0.0149(12) 0.0028(12)
C21 0.0420(12) 0.0584(14) 0.0500(13) 0.0027(10) 0.0089(10) -0.0010(11)
C22 0.0416(11) 0.0532(13) 0.0472(12) 0.0032(10) 0.0170(10) 0.0096(10)
C23 0.0338(10) 0.0382(11) 0.0475(11) 0.0056(8) 0.0162(9) 0.0067(9)
C24 0.0433(11) 0.0391(11) 0.0504(12) 0.0008(9) 0.0143(10) 0.0085(10)
Mn1 0.0428(2) 0.03495(19) 0.03942(19) 0.00804(13) 0.02298(15) 0.00565(13)
N1 0.0672(13) 0.0579(12) 0.0593(12) 0.0069(10) 0.0432(11) 0.0088(9)
N2 0.0655(12) 0.0437(10) 0.0483(11) 0.0105(9) 0.0356(10) 0.0075(8)
N3 0.0663(13) 0.0466(11) 0.0465(11) 0.0141(9) 0.0234(10) 0.0048(8)
N4 0.0476(10) 0.0460(10) 0.0576(11) 0.0075(8) 0.0302(9) 0.0124(8)
N5 0.0414(9) 0.0379(9) 0.0432(9) 0.0072(7) 0.0221(8) 0.0062(7)
N6 0.0541(11) 0.0376(9) 0.0570(11) 0.0102(8) 0.0298(9) 0.0121(8)
N7 0.0622(15) 0.0935(19) 0.0578(15) -0.0044(14) 0.0031(12) -0.0036(14)
O1 0.0515(13) 0.342(5) 0.0589(13) 0.015(2) 0.0337(11) 0.016(2)
O2 0.0402(8) 0.0541(9) 0.0470(8) 0.0068(7) 0.0177(7) 0.0041(7)
O3 0.0743(12) 0.0413(9) 0.0559(10) -0.0013(8) 0.0228(9) 0.0036(8)
O4 0.0715(13) 0.0731(13) 0.0920(14) -0.0272(10) 0.0501(12) -0.0099(11)
O5 0.0866(17) 0.167(3) 0.0508(12) -0.0142(17) 0.0190(12) 0.0042(14)
O6 0.160(3) 0.160(3) 0.0776(18) -0.088(3) -0.0201(19) -0.0018(18)
O1W 0.0464(9) 0.0414(8) 0.0532(9) 0.0005(7) 0.0182(7) 0.0109(7)
O2W 0.190(6) 0.278(8) 0.248(8) 0.101(6) 0.165(6) 0.066(6)

loop_
_atom_type_symbol
_atom_type_description
_atom_type_scat_dispersion_real
_atom_type_scat_dispersion_imag
_atom_type_scat_source
C C 0.0033 0.0016 'International Tables Vol C Tables 4.2.6.8 and 6.1.1.4'
H H 0.0000 0.0000 'International Tables Vol C Tables 4.2.6.8 and 6.1.1.4'
N N 0.0061 0.0033 'International Tables Vol C Tables 4.2.6.8 and 6.1.1.4'
O O 0.0106 0.0060 'International Tables Vol C Tables 4.2.6.8 and 6.1.1.4'
Mn Mn 0.3368 0.7283 'International Tables Vol C Tables 4.2.6.8 and 6.1.1.4'

loop_
_geom_angle_atom_site_label_1
_geom_angle_atom_site_label_2
_geom_angle_atom_site_label_3
_geom_angle_site_symmetry_1
_geom_angle_site_symmetry_3
_geom_angle
_geom_angle_publ_flag
N1 C1 C2 . . 108.0(3) ?
N1 C1 H1 . . 126.0 ?
C2 C1 H1 . . 126.0 ?
C1 C2 C3 . . 105.2(2) ?
C1 C2 H2 . . 127.4 ?
C3 C2 H2 . . 127.4 ?
N2 C3 C2 . . 109.7(3) ?
N2 C3 C4 . . 117.4(2) ?
C2 C3 C4 . . 132.9(2) ?
N3 C4 C5 . . 121.6(3) ?
N3 C4 C3 . . 115.1(2) ?
C5 C4 C3 . . 123.3(2) ?
C6 C5 C4 . . 119.2(3) ?
C6 C5 H5 . . 120.4 ?
C4 C5 H5 . . 120.4 ?
C5 C6 C7 . . 119.5(3) ?
C5 C6 H6 . . 120.2 ?
C7 C6 H6 . . 120.2 ?
C6 C7 C8 . . 118.3(3) ?
C6 C7 H7 . . 120.9 ?
C8 C7 H7 . . 120.9 ?
N3 C8 C7 . . 123.3(3) ?
N3 C8 H8 . . 118.3 ?
C7 C8 H8 . . 118.3 ?
N4 C9 C10 . . 108.0(2) ?
N4 C9 H9 . . 126.0 ?
C10 C9 H9 . . 126.0 ?
C9 C10 C11 . . 105.0(2) ?
C9 C10 H10 . . 127.5 ?
C11 C10 H10 . . 127.5 ?
N5 C11 C10 . . 110.3(2) ?
N5 C11 C12 . . 118.75(18) ?
C10 C11 C12 . . 131.0(2) ?
N6 C12 C13 . . 121.9(2) ?
N6 C12 C11 . . 115.00(18) ?
C13 C12 C11 . . 123.1(2) ?
C14 C13 C12 . . 119.1(2) ?
C14 C13 H13 . . 120.5 ?
C12 C13 H13 . . 120.5 ?
C16 C14 C13 . . 119.2(2) ?
C16 C14 H14 . . 120.4 ?
C13 C14 H14 . . 120.4 ?
N6 C15 C16 . . 123.2(3) ?
N6 C15 H15 . . 118.4 ?
C16 C15 H15 . . 118.4 ?
C14 C16 C15 . . 118.9(3) ?
C14 C16 H16 . . 120.6 ?
C15 C16 H16 . . 120.6 ?
O1 C17 O2 . . 125.8(2) ?
O1 C17 C18 . . 117.3(2) ?
O2 C17 C18 . . 116.67(19) ?
C19 C18 C23 . . 119.6(2) ?
C19 C18 C17 . . 117.4(2) ?
C23 C18 C17 . . 122.66(19) ?
C20 C19 C18 . . 121.1(2) ?
C20 C19 H19 . . 119.5 ?
C18 C19 H19 . . 119.5 ?
C21 C20 C19 . . 118.2(2) ?
C21 C20 H20 . . 120.9 ?
C19 C20 H20 . . 120.9 ?
C20 C21 C22 . . 122.3(2) ?
C20 C21 N7 . . 118.6(2) ?
C22 C21 N7 . . 119.0(2) ?
C21 C22 C23 . . 119.7(2) ?
C21 C22 H22 . . 120.2 ?
C23 C22 H22 . . 120.2 ?
C22 C23 C18 . . 119.03(19) ?
C22 C23 C24 . . 117.40(19) ?
C18 C23 C24 . . 123.52(19) ?
O4 C24 O3 . . 125.3(2) ?
O4 C24 C23 . . 116.6(2) ?
O3 C24 C23 . . 118.0(2) ?
O2 Mn1 O1W . . 86.45(6) ?
O2 Mn1 N2 . . 93.74(7) ?
O1W Mn1 N2 . . 99.70(7) ?
O2 Mn1 N5 . . 101.41(6) ?
O1W Mn1 N5 . . 95.17(6) ?
N2 Mn1 N5 . . 159.38(7) ?
O2 Mn1 N6 . . 89.68(7) ?
O1W Mn1 N6 . . 166.14(7) ?
N2 Mn1 N6 . . 93.83(7) ?
N5 Mn1 N6 . . 72.55(6) ?
O2 Mn1 N3 . . 164.44(7) ?
O1W Mn1 N3 . . 94.04(7) ?
N2 Mn1 N3 . . 70.82(8) ?
N5 Mn1 N3 . . 94.05(7) ?
N6 Mn1 N3 . . 93.24(7) ?
C1 N1 N2 . . 110.7(2) ?
C1 N1 H1A . . 124.6 ?
N2 N1 H1A . . 124.6 ?
C3 N2 N1 . . 106.40(18) ?
C3 N2 Mn1 . . 120.74(17) ?
N1 N2 Mn1 . . 132.63(15) ?
C8 N3 C4 . . 118.0(2) ?
C8 N3 Mn1 . . 126.27(17) ?
C4 N3 Mn1 . . 115.70(17) ?
C9 N4 N5 . . 111.07(19) ?
C9 N4 H4 . . 124.5 ?
N5 N4 H4 . . 124.5 ?
C11 N5 N4 . . 105.65(16) ?
C11 N5 Mn1 . . 116.41(13) ?
N4 N5 Mn1 . . 137.92(13) ?
C15 N6 C12 . . 117.8(2) ?
C15 N6 Mn1 . . 125.06(16) ?
C12 N6 Mn1 . . 116.60(14) ?
O6 N7 O5 . . 123.3(3) ?
O6 N7 C21 . . 117.6(3) ?
O5 N7 C21 . . 119.1(3) ?
C17 O2 Mn1 . . 142.44(15) ?
Mn1 O1W H1W . . 106(2) ?
Mn1 O1W H2W . . 117(2) ?
H1W O1W H2W . . 115(2) ?

loop_
_geom_bond_atom_site_label_1
_geom_bond_atom_site_label_2
_geom_bond_site_symmetry_2
_geom_bond_distance
_geom_bond_publ_flag
C1 N1 . 1.338(3) ?
C1 C2 . 1.357(5) ?
C1 H1 . 0.9300 ?
C2 C3 . 1.398(4) ?
C2 H2 . 0.9300 ?
C3 N2 . 1.332(3) ?
C3 C4 . 1.456(4) ?
C4 N3 . 1.352(3) ?
C4 C5 . 1.390(4) ?
C5 C6 . 1.370(5) ?
C5 H5 . 0.9300 ?
C6 C7 . 1.378(5) ?
C6 H6 . 0.9300 ?
C7 C8 . 1.382(4) ?
C7 H7 . 0.9300 ?
C8 N3 . 1.334(4) ?
C8 H8 . 0.9300 ?
C9 N4 . 1.337(3) ?
C9 C10 . 1.364(4) ?
C9 H9 . 0.9300 ?
C10 C11 . 1.396(3) ?
C10 H10 . 0.9300 ?
C11 N5 . 1.338(3) ?
C11 C12 . 1.465(3) ?
C12 N6 . 1.338(3) ?
C12 C13 . 1.393(3) ?
C13 C14 . 1.370(4) ?
C13 H13 . 0.9300 ?
C14 C16 . 1.364(4) ?
C14 H14 . 0.9300 ?
C15 N6 . 1.334(3) ?
C15 C16 . 1.375(4) ?
C15 H15 . 0.9300 ?
C16 H16 . 0.9300 ?
C17 O1 . 1.216(3) ?
C17 O2 . 1.235(3) ?
C17 C18 . 1.504(3) ?
C18 C19 . 1.393(3) ?
C18 C23 . 1.398(3) ?
C19 C20 . 1.375(4) ?
C19 H19 . 0.9300 ?
C20 C21 . 1.370(4) ?
C20 H20 . 0.9300 ?
C21 C22 . 1.378(3) ?
C21 N7 . 1.473(3) ?
C22 C23 . 1.380(3) ?
C22 H22 . 0.9300 ?
C23 C24 . 1.511(3) ?
C24 O4 . 1.235(3) ?
C24 O3 . 1.253(3) ?
Mn1 O2 . 2.1255(15) ?
Mn1 O1W . 2.1619(15) ?
Mn1 N2 . 2.1995(17) ?
Mn1 N5 . 2.2401(16) ?
Mn1 N6 . 2.2861(18) ?
Mn1 N3 . 2.359(2) ?
N1 N2 . 1.339(3) ?
N1 H1A . 0.8600 ?
N4 N5 . 1.347(2) ?
N4 H4 . 0.8600 ?
N7 O6 . 1.203(4) ?
N7 O5 . 1.203(4) ?
O1W H1W . 0.820(12) ?
O1W H2W . 0.82(2) ?

loop_
_geom_hbond_atom_site_label_D
_geom_hbond_atom_site_label_H
_geom_hbond_atom_site_label_A
_geom_hbond_site_symmetry_A
_geom_hbond_distance_DH
_geom_hbond_distance_HA
_geom_hbond_distance_DA
_geom_hbond_angle_DHA
O1W H2W O4 2_766 0.82(2) 1.80(2) 2.615(2) 171(3)
N1 H1A O1 . 0.86 1.86 2.644(3) 151.7
